data_7208105
loop_
_publ_author_name
'Zhao, Fanghua'
'Jing, Shuai'
'Che, Yunxia'
'Zheng, Jimin'

_publ_section_title
;
 Metal--ligand ratio-controlled assembly of two pairs of Co(ii) complexes:
 syntheses, structures and magnetic properties
;
_journal_issue 13
_journal_name_full CrystEngComm
_journal_page_first 4478
_journal_paper_doi 10.1039/c2ce25272d
_journal_volume 14
_journal_year 2012
_chemical_formula_sum 'C13 H12 Co N3 O4'
_chemical_formula_weight 333.19
_chemical_name_systematic
;
?
;
_space_group_IT_number 14
_symmetry_cell_setting monoclinic
_symmetry_space_group_name_Hall '-P 2ybc'
_symmetry_space_group_name_H-M 'P 1 21/c 1'
_atom_sites_solution_hydrogens geom
_atom_sites_solution_primary direct
_atom_sites_solution_secondary difmap
_audit_creation_method SHELXL-97
_cell_angle_alpha 90.00
_cell_angle_beta 91.7540(10)
_cell_angle_gamma 90.00
_cell_formula_units_Z 4
_cell_length_a 11.0663(5)
_cell_length_b 7.6170(3)
_cell_length_c 16.0392(7)
_cell_measurement_reflns_used 5235
_cell_measurement_temperature 296(2)
_cell_measurement_theta_max 27.91
_cell_measurement_theta_min 2.96
_cell_volume 1351.34(10)
_computing_cell_refinement 'Bruker SMART'
_computing_data_collection 'Bruker SMART'
_computing_data_reduction 'Bruker SAINT'
_computing_molecular_graphics 'Bruker SHELXTL'
_computing_publication_material 'Bruker SHELXTL'
_computing_structure_refinement 'SHELXL-97 (Sheldrick, 1997)'
_computing_structure_solution 'SHELXS-97 (Sheldrick, 1990)'
_diffrn_ambient_temperature 296(2)
_diffrn_measured_fraction_theta_full 0.998
_diffrn_measured_fraction_theta_max 0.998
_diffrn_measurement_device_type 'CCD area detector'
_diffrn_measurement_method 'phi and omega scans'
_diffrn_radiation_monochromator graphite
_diffrn_radiation_source 'fine-focus sealed tube'
_diffrn_radiation_type MoK\a
_diffrn_radiation_wavelength 0.71073
_diffrn_reflns_av_R_equivalents 0.0148
_diffrn_reflns_av_sigmaI/netI 0.0139
_diffrn_reflns_limit_h_max 10
_diffrn_reflns_limit_h_min -13
_diffrn_reflns_limit_k_max 9
_diffrn_reflns_limit_k_min -8
_diffrn_reflns_limit_l_max 19
_diffrn_reflns_limit_l_min -18
_diffrn_reflns_number 6460
_diffrn_reflns_theta_full 25.00
_diffrn_reflns_theta_max 25.00
_diffrn_reflns_theta_min 1.84
_exptl_absorpt_coefficient_mu 1.289
_exptl_absorpt_correction_T_max 0.7825
_exptl_absorpt_correction_T_min 0.7825
_exptl_absorpt_correction_type multi-scan
_exptl_absorpt_process_details sadabs
_exptl_crystal_colour purple
_exptl_crystal_density_diffrn 1.638
_exptl_crystal_density_method 'not measured'
_exptl_crystal_description Block
_exptl_crystal_F_000 680
_exptl_crystal_size_max 0.20
_exptl_crystal_size_mid 0.20
_exptl_crystal_size_min 0.20
_refine_diff_density_max 0.911
_refine_diff_density_min -0.531
_refine_diff_density_rms 0.061
_refine_ls_extinction_method none
_refine_ls_goodness_of_fit_ref 1.002
_refine_ls_hydrogen_treatment constr
_refine_ls_matrix_type full
_refine_ls_number_parameters 190
_refine_ls_number_reflns 2361
_refine_ls_number_restraints 120
_refine_ls_restrained_S_all 0.999
_refine_ls_R_factor_all 0.0328
_refine_ls_R_factor_gt 0.0291
_refine_ls_shift/su_max 0.000
_refine_ls_shift/su_mean 0.000
_refine_ls_structure_factor_coef Fsqd
_refine_ls_weighting_details 'calc w=1/[\s^2^(Fo^2^)+(0.0566P)^2^+1.2514P] where P=(Fo^2^+2Fc^2^)/3'
_refine_ls_weighting_scheme calc
_refine_ls_wR_factor_gt 0.0857
_refine_ls_wR_factor_ref 0.0892
_reflns_number_gt 2127
_reflns_number_total 2361
_reflns_threshold_expression >2sigma(I)
_cod_data_source_file c2ce25272d.txt
_cod_data_source_block 2#
_cod_depositor_comments
;
The following automatic conversions were performed:

'_symmetry_cell_setting' value 'Monoclinic' changed to 'monoclinic'
according to /home/saulius/struct/CIF-dictionaries/cif_core.dic
dictionary named 'cif_core.dic' version 2.4.1 from 2010-06-29.

Automatic conversion script
Id: cif_fix_values 1891 2012-01-12 08:04:46Z andrius 
;
_cod_original_sg_symbol_H-M P21/c
_cod_database_code 7208105

loop_
_symmetry_equiv_pos_as_xyz
'x, y, z'
'-x, y+1/2, -z+1/2'
'-x, -y, -z'
'x, -y-1/2, z-1/2'

loop_
_atom_site_label
_atom_site_type_symbol
_atom_site_fract_x
_atom_site_fract_y
_atom_site_fract_z
_atom_site_U_iso_or_equiv
_atom_site_adp_type
_atom_site_occupancy
_atom_site_symmetry_multiplicity
_atom_site_calc_flag
_atom_site_refinement_flags
C1 C 0.6761(2) 0.2692(3) 0.14128(13) 0.0240(5) Uani 1 1 d U
C2 C 0.64808(19) 0.4443(3) 0.10377(13) 0.0208(4) Uani 1 1 d U
C3 C 0.60578(19) 0.5800(3) 0.15289(13) 0.0217(4) Uani 1 1 d U
H3 H 0.5979 0.5634 0.2099 0.026 Uiso 1 1 calc R
C4 C 0.57538(19) 0.7402(3) 0.11687(12) 0.0203(4) Uani 1 1 d U
C5 C 0.59102(19) 0.7679(3) 0.03277(13) 0.0220(4) Uani 1 1 d U
H5 H 0.5726 0.8766 0.0092 0.026 Uiso 1 1 calc R
C6 C 0.63449(19) 0.6327(3) -0.01672(13) 0.0206(4) Uani 1 1 d U
C7 C 0.66151(19) 0.4708(3) 0.01877(14) 0.0212(5) Uani 1 1 d U
H7 H 0.6887 0.3797 -0.0144 0.025 Uiso 1 1 calc R
C8 C 0.64650(19) 0.6608(3) -0.10918(13) 0.0234(5) Uani 1 1 d U
C9 C 0.8812(3) -0.2928(4) 0.24186(17) 0.0475(7) Uani 1 1 d U
H9 H 0.8559 -0.3329 0.2932 0.057 Uiso 1 1 calc R
C10 C 0.9721(3) -0.3614(5) 0.1985(2) 0.0672(10) Uani 1 1 d U
H10 H 1.0210 -0.4557 0.2143 0.081 Uiso 1 1 calc R
C11 C 0.8926(2) -0.1444(4) 0.12907(16) 0.0413(6) Uani 1 1 d U
H11 H 0.8771 -0.0626 0.0870 0.050 Uiso 1 1 calc R
C12 C 1.0637(3) -0.2942(7) 0.0595(2) 0.0795(12) Uani 1 1 d U
H12A H 1.1358 -0.3512 0.0823 0.095 Uiso 1 1 calc R
H12B H 1.0875 -0.1811 0.0375 0.095 Uiso 1 1 calc R
C13 C 1.0111(4) -0.4052(6) -0.0112(2) 0.0806(14) Uani 1 1 d U
H13A H 0.9352 -0.3533 -0.0305 0.097 Uiso 1 1 calc R
H13B H 1.0659 -0.4016 -0.0573 0.097 Uiso 1 1 calc R
Co1 Co 0.68702(3) -0.01034(4) 0.229913(17) 0.02218(13) Uani 1 1 d .
N1 N 0.83221(18) -0.1547(3) 0.19821(12) 0.0300(4) Uani 1 1 d U
N2 N 0.9786(2) -0.2660(4) 0.12700(15) 0.0575(7) Uani 1 1 d U
N3 N 0.53466(17) 0.8789(2) 0.17004(11) 0.0231(4) Uani 1 1 d U
H3A H 0.5196 0.9812 0.1496 0.028 Uiso 1 1 calc R
H3B H 0.5254 0.8595 0.2223 0.028 Uiso 1 1 calc R
O1 O 0.70788(17) 0.1446(2) 0.09723(11) 0.0365(4) Uani 1 1 d U
O2 O 0.66469(15) 0.2492(2) 0.22009(9) 0.0291(4) Uani 1 1 d U
O3 O 0.68916(17) 0.5301(2) -0.14869(10) 0.0307(4) Uani 1 1 d U
O4 O 0.61592(17) 0.8009(2) -0.14168(10) 0.0381(4) Uani 1 1 d U

loop_
_atom_site_aniso_label
_atom_site_aniso_U_11
_atom_site_aniso_U_22
_atom_site_aniso_U_33
_atom_site_aniso_U_23
_atom_site_aniso_U_13
_atom_site_aniso_U_12
C1 0.0285(11) 0.0190(11) 0.0247(11) 0.0022(9) 0.0041(9) 0.0006(9)
C2 0.0250(10) 0.0174(10) 0.0201(10) 0.0010(8) 0.0023(8) -0.0008(8)
C3 0.0304(11) 0.0184(11) 0.0167(10) 0.0002(8) 0.0048(8) -0.0024(9)
C4 0.0261(11) 0.0169(10) 0.0182(10) -0.0035(8) 0.0028(8) -0.0003(8)
C5 0.0293(11) 0.0173(10) 0.0195(10) 0.0021(8) 0.0014(8) 0.0012(9)
C6 0.0248(10) 0.0207(11) 0.0165(10) -0.0007(8) 0.0021(8) -0.0006(8)
C7 0.0235(11) 0.0181(10) 0.0221(11) -0.0031(8) 0.0042(8) 0.0012(8)
C8 0.0270(11) 0.0251(11) 0.0182(10) -0.0006(9) 0.0013(8) -0.0005(9)
C9 0.0585(17) 0.0498(17) 0.0344(14) 0.0063(12) 0.0019(12) 0.0236(14)
C10 0.073(2) 0.080(2) 0.0482(18) 0.0097(16) 0.0039(15) 0.0504(19)
C11 0.0407(15) 0.0477(16) 0.0359(14) 0.0037(12) 0.0086(11) 0.0123(12)
C12 0.060(2) 0.118(3) 0.062(2) 0.004(2) 0.0285(17) 0.043(2)
C13 0.073(2) 0.123(4) 0.0475(19) 0.010(2) 0.0247(17) 0.057(3)
Co1 0.0340(2) 0.01678(19) 0.0159(2) 0.00050(10) 0.00363(13) 0.00370(11)
N1 0.0335(11) 0.0297(11) 0.0268(10) -0.0013(8) 0.0020(8) 0.0050(8)
N2 0.0471(14) 0.0810(19) 0.0450(14) 0.0053(13) 0.0137(11) 0.0345(13)
N3 0.0377(11) 0.0159(9) 0.0161(8) -0.0009(7) 0.0059(7) 0.0041(7)
O1 0.0572(11) 0.0195(8) 0.0332(9) 0.0013(7) 0.0107(8) 0.0105(8)
O2 0.0457(10) 0.0200(8) 0.0217(8) 0.0047(6) 0.0038(7) 0.0031(7)
O3 0.0470(10) 0.0289(9) 0.0164(8) -0.0034(6) 0.0055(7) 0.0075(7)
O4 0.0648(12) 0.0289(9) 0.0209(8) 0.0072(7) 0.0069(8) 0.0125(8)

loop_
_atom_type_symbol
_atom_type_description
_atom_type_scat_dispersion_real
_atom_type_scat_dispersion_imag
_atom_type_scat_source
C C 0.0033 0.0016 'International Tables Vol C Tables 4.2.6.8 and 6.1.1.4'
H H 0.0000 0.0000 'International Tables Vol C Tables 4.2.6.8 and 6.1.1.4'
N N 0.0061 0.0033 'International Tables Vol C Tables 4.2.6.8 and 6.1.1.4'
O O 0.0106 0.0060 'International Tables Vol C Tables 4.2.6.8 and 6.1.1.4'
Co Co 0.3494 0.9721 'International Tables Vol C Tables 4.2.6.8 and 6.1.1.4'

loop_
_geom_angle_atom_site_label_1
_geom_angle_atom_site_label_2
_geom_angle_atom_site_label_3
_geom_angle
_geom_angle_site_symmetry_1
_geom_angle_site_symmetry_3
O1 C1 O2 120.5(2) . .
O1 C1 C2 120.87(19) . .
O2 C1 C2 118.57(19) . .
C3 C2 C7 119.7(2) . .
C3 C2 C1 120.38(19) . .
C7 C2 C1 119.89(19) . .
C4 C3 C2 120.00(19) . .
C4 C3 H3 120.0 . .
C2 C3 H3 120.0 . .
C5 C4 C3 120.34(19) . .
C5 C4 N3 121.15(19) . .
C3 C4 N3 118.40(18) . .
C4 C5 C6 119.89(19) . .
C4 C5 H5 120.1 . .
C6 C5 H5 120.1 . .
C7 C6 C5 119.79(19) . .
C7 C6 C8 120.37(19) . .
C5 C6 C8 119.79(19) . .
C6 C7 C2 120.2(2) . .
C6 C7 H7 119.9 . .
C2 C7 H7 119.9 . .
O4 C8 O3 124.5(2) . .
O4 C8 C6 120.56(19) . .
O3 C8 C6 114.93(19) . .
C10 C9 N1 108.9(3) . .
C10 C9 H9 125.5 . .
N1 C9 H9 125.5 . .
C9 C10 N2 106.7(3) . .
C9 C10 H10 126.6 . .
N2 C10 H10 126.6 . .
N1 C11 N2 111.2(2) . .
N1 C11 H11 124.4 . .
N2 C11 H11 124.4 . .
N2 C12 C13 113.1(3) . .
N2 C12 H12A 109.0 . .
C13 C12 H12A 109.0 . .
N2 C12 H12B 109.0 . .
C13 C12 H12B 109.0 . .
H12A C12 H12B 107.8 . .
C13 C13 C12 114.6(4) 3_745 .
C13 C13 H13A 108.6 3_745 .
C12 C13 H13A 108.6 . .
C13 C13 H13B 108.6 3_745 .
C12 C13 H13B 108.6 . .
H13A C13 H13B 107.6 . .
O3 Co1 O2 98.78(7) 4_566 .
O3 Co1 N1 102.89(8) 4_566 .
O2 Co1 N1 127.94(8) . .
O3 Co1 N3 114.31(7) 4_566 1_545
O2 Co1 N3 105.47(7) . 1_545
N1 Co1 N3 107.47(7) . 1_545
C11 N1 C9 105.9(2) . .
C11 N1 Co1 127.37(17) . .
C9 N1 Co1 126.50(17) . .
C11 N2 C10 107.1(2) . .
C11 N2 C12 126.5(3) . .
C10 N2 C12 126.4(3) . .
C4 N3 Co1 107.79(13) . 1_565
C4 N3 H3A 120.0 . .
Co1 N3 H3A 87.3 1_565 .
C4 N3 H3B 120.0 . .
Co1 N3 H3B 75.0 1_565 .
H3A N3 H3B 120.0 . .
C1 O2 Co1 100.35(13) . .
C8 O3 Co1 124.11(15) . 4_565

loop_
_geom_bond_atom_site_label_1
_geom_bond_atom_site_label_2
_geom_bond_distance
_geom_bond_site_symmetry_2
C1 O1 1.241(3) .
C1 O2 1.283(3) .
C1 C2 1.492(3) .
C2 C3 1.390(3) .
C2 C7 1.391(3) .
C3 C4 1.387(3) .
C3 H3 0.9300 .
C4 C5 1.382(3) .
C4 N3 1.439(3) .
C5 C6 1.395(3) .
C5 H5 0.9300 .
C6 C7 1.387(3) .
C6 C8 1.508(3) .
C7 H7 0.9300 .
C8 O4 1.230(3) .
C8 O3 1.279(3) .
C9 C10 1.346(4) .
C9 N1 1.366(3) .
C9 H9 0.9300 .
C10 N2 1.361(4) .
C10 H10 0.9300 .
C11 N1 1.314(3) .
C11 N2 1.329(4) .
C11 H11 0.9300 .
C12 N2 1.473(4) .
C12 C13 1.517(6) .
C12 H12A 0.9700 .
C12 H12B 0.9700 .
C13 C13 1.511(10) 3_745
C13 H13A 0.9700 .
C13 H13B 0.9700 .
Co1 O3 1.9524(16) 4_566
Co1 O2 1.9978(16) .
Co1 N1 2.0249(19) .
Co1 N3 2.0923(19) 1_545
N3 Co1 2.0923(19) 1_565
N3 H3A 0.8600 .
N3 H3B 0.8600 .
O3 Co1 1.9524(16) 4_565

loop_
_geom_hbond_atom_site_label_D
_geom_hbond_atom_site_label_H
_geom_hbond_atom_site_label_A
_geom_hbond_distance_DH
_geom_hbond_distance_HA
_geom_hbond_distance_DA
_geom_hbond_angle_DHA
_geom_hbond_site_symmetry_A
N3 H3B O2 0.86 2.47 3.031(2) 123.5 2_655
N3 H3A O4 0.86 2.24 2.981(2) 144.6 3_675
N3 H3A O1 0.86 2.59 3.045(3) 114.3 1_565

loop_
_geom_torsion_atom_site_label_1
_geom_torsion_atom_site_label_2
_geom_torsion_atom_site_label_3
_geom_torsion_atom_site_label_4
_geom_torsion
_geom_torsion_site_symmetry_1
_geom_torsion_site_symmetry_4
O1 C1 C2 C3 176.3(2) . .
O2 C1 C2 C3 -2.7(3) . .
O1 C1 C2 C7 -2.2(3) . .
O2 C1 C2 C7 178.9(2) . .
C7 C2 C3 C4 1.0(3) . .
C1 C2 C3 C4 -177.41(19) . .
C2 C3 C4 C5 -2.3(3) . .
C2 C3 C4 N3 -178.54(19) . .
C3 C4 C5 C6 1.8(3) . .
N3 C4 C5 C6 177.84(19) . .
C4 C5 C6 C7 0.2(3) . .
C4 C5 C6 C8 177.42(19) . .
C5 C6 C7 C2 -1.5(3) . .
C8 C6 C7 C2 -178.74(19) . .
C3 C2 C7 C6 0.9(3) . .
C1 C2 C7 C6 179.34(19) . .
C7 C6 C8 O4 175.7(2) . .
C5 C6 C8 O4 -1.5(3) . .
C7 C6 C8 O3 -4.0(3) . .
C5 C6 C8 O3 178.8(2) . .
N1 C9 C10 N2 -0.6(4) . .
N2 C12 C13 C13 -68.1(5) . 3_745
N2 C11 N1 C9 -1.1(3) . .
N2 C11 N1 Co1 -176.4(2) . .
C10 C9 N1 C11 1.0(4) . .
C10 C9 N1 Co1 176.3(2) . .
O3 Co1 N1 C11 -158.3(2) 4_566 .
O2 Co1 N1 C11 -46.1(3) . .
N3 Co1 N1 C11 80.7(2) 1_545 .
O3 Co1 N1 C9 27.4(2) 4_566 .
O2 Co1 N1 C9 139.6(2) . .
N3 Co1 N1 C9 -93.6(2) 1_545 .
N1 C11 N2 C10 0.8(4) . .
N1 C11 N2 C12 179.9(3) . .
C9 C10 N2 C11 -0.1(4) . .
C9 C10 N2 C12 -179.2(4) . .
C13 C12 N2 C11 -83.4(5) . .
C13 C12 N2 C10 95.5(4) . .
C5 C4 N3 Co1 -97.4(2) . 1_565
C3 C4 N3 Co1 78.7(2) . 1_565
O1 C1 O2 Co1 -7.5(2) . .
C2 C1 O2 Co1 171.37(16) . .
O3 Co1 O2 C1 173.32(14) 4_566 .
N1 Co1 O2 C1 59.32(16) . .
N3 Co1 O2 C1 -68.32(14) 1_545 .
O4 C8 O3 Co1 -11.6(3) . 4_565
C6 C8 O3 Co1 168.05(14) . 4_565
